data_4128697
loop_
_publ_author_name
'Tang, Shan'
'von Wolff, Niklas'
'Diskin-Posner, Yael'
'Leitus, Gregory'
'Ben-David, Yehoshoa'
'Milstein, David'

_publ_section_title
;
 Pyridine-Based PCP-Ruthenium Complexes: Unusual Structures and
 Metal-Ligand Cooperation.
;
_journal_issue 18
_journal_name_full 'Journal of the American Chemical Society'
_journal_page_first 7554
_journal_page_last 7561
_journal_paper_doi 10.1021/jacs.9b02669
_journal_volume 141
_journal_year 2019
_chemical_formula_moiety 'C22 H36 Cl N O2 P2 Ru, 0.5(C4 H8 O2)'
_chemical_formula_sum 'C24 H40 Cl N O3 P2 Ru'
_chemical_formula_weight 589.03
_space_group_crystal_system triclinic
_space_group_IT_number 2
_space_group_name_Hall '-P 1'
_space_group_name_H-M_alt 'P -1'
_atom_sites_solution_hydrogens geom
_audit_creation_method SHELXL-2014/7
_cell_angle_alpha 102.467(2)
_cell_angle_beta 96.796(2)
_cell_angle_gamma 108.340(2)
_cell_formula_units_Z 2
_cell_length_a 8.2741(2)
_cell_length_b 10.9141(2)
_cell_length_c 16.1941(5)
_cell_measurement_reflns_used 18519
_cell_measurement_temperature 100(2)
_cell_measurement_theta_max 33.7570
_cell_measurement_theta_min 3.7270
_cell_volume 1327.73(6)
_computing_cell_refinement 'CrysAlisPro 1.171.39.46 (Rigaku OD, 2018)'
_computing_data_collection 'CrysAlisPro 1.171.39.46 (Rigaku OD, 2018)'
_computing_data_reduction 'CrysAlisPro 1.171.39.46 (Rigaku OD, 2018)'
_computing_molecular_graphics 'Olex2 (Dolomanov et al., 2009)'
_computing_publication_material 'Olex2 (Dolomanov et al., 2009)'
_computing_structure_refinement 'SHELXL-2014/7 (Sheldrick, 2014)'
_computing_structure_solution 'ShelXT (Sheldrick, 2015)'
_diffrn_ambient_temperature 100(2)
_diffrn_measured_fraction_theta_full 0.996
_diffrn_measured_fraction_theta_max 0.880
_diffrn_measurement_device_type 'XtaLAB AFC12 (RINC): Kappa dual home/near'
_diffrn_measurement_method '\w scans'
_diffrn_radiation_type MoK\a
_diffrn_radiation_wavelength 0.71073
_diffrn_reflns_av_R_equivalents 0.0489
_diffrn_reflns_av_unetI/netI 0.0411
_diffrn_reflns_Laue_measured_fraction_full 0.996
_diffrn_reflns_Laue_measured_fraction_max 0.880
_diffrn_reflns_limit_h_max 11
_diffrn_reflns_limit_h_min -12
_diffrn_reflns_limit_k_max 16
_diffrn_reflns_limit_k_min -16
_diffrn_reflns_limit_l_max 23
_diffrn_reflns_limit_l_min -21
_diffrn_reflns_number 35734
_diffrn_reflns_point_group_measured_fraction_full 0.996
_diffrn_reflns_point_group_measured_fraction_max 0.880
_diffrn_reflns_theta_full 25.242
_diffrn_reflns_theta_max 33.509
_diffrn_reflns_theta_min 3.724
_exptl_absorpt_coefficient_mu 0.837
_exptl_absorpt_correction_T_max 1.000
_exptl_absorpt_correction_T_min 0.870
_exptl_absorpt_correction_type gaussian
_exptl_absorpt_process_details
;
CrysAlisPro 1.171.39.46 (Rigaku Oxford Diffraction, 2018)
Numerical absorption correction based on gaussian integration over
			a multifaceted crystal model
Empirical absorption correction using spherical harmonics,
 implemented in SCALE3 ABSPACK scaling algorithm.
;
_exptl_crystal_colour 'dark brown'
_exptl_crystal_density_diffrn 1.473
_exptl_crystal_description plate
_exptl_crystal_F_000 612
_exptl_crystal_size_max 0.094
_exptl_crystal_size_mid 0.054
_exptl_crystal_size_min 0.047
_refine_diff_density_max 1.596
_refine_diff_density_min -0.828
_refine_diff_density_rms 0.117
_refine_ls_extinction_method none
_refine_ls_goodness_of_fit_ref 1.084
_refine_ls_hydrogen_treatment constr
_refine_ls_matrix_type full
_refine_ls_number_parameters 316
_refine_ls_number_reflns 9161
_refine_ls_number_restraints 0
_refine_ls_restrained_S_all 1.084
_refine_ls_R_factor_all 0.0505
_refine_ls_R_factor_gt 0.0382
_refine_ls_shift/su_max 0.029
_refine_ls_shift/su_mean 0.001
_refine_ls_structure_factor_coef Fsqd
_refine_ls_weighting_details 'w=1/[\s^2^(Fo^2^)+(0.0463P)^2^+0.8880P] where P=(Fo^2^+2Fc^2^)/3'
_refine_ls_weighting_scheme calc
_refine_ls_wR_factor_gt 0.0908
_refine_ls_wR_factor_ref 0.0969
_reflns_Friedel_coverage 0.000
_reflns_number_gt 7744
_reflns_number_total 9161
_reflns_threshold_expression 'I > 2\s(I)'
_cod_data_source_file ja9b02669_si_002.cif
_cod_data_source_block 4a
_cod_database_code 4128697
_shelx_shelxl_version_number 2014/7
_shelx_space_group_comment
;
The symmetry employed for this shelxl refinement is uniquely defined
by the following loop, which should always be used as a source of
symmetry information in preference to the above space-group names.
They are only intended as comments.
;
_shelx_estimated_absorpt_t_min 0.925
_shelx_estimated_absorpt_t_max 0.962

loop_
_space_group_symop_operation_xyz
'x, y, z'
'-x, -y, -z'

loop_
_atom_site_label
_atom_site_type_symbol
_atom_site_fract_x
_atom_site_fract_y
_atom_site_fract_z
_atom_site_U_iso_or_equiv
_atom_site_adp_type
_atom_site_occupancy
_atom_site_site_symmetry_order
_atom_site_calc_flag
_atom_site_refinement_flags_posn
_atom_site_refinement_flags_adp
_atom_site_refinement_flags_occupancy
_atom_site_disorder_assembly
_atom_site_disorder_group
Ru1 Ru 0.56318(3) 0.23311(2) 0.20547(3) 0.01608(11) Uani 0.976(4) 1 d . . P A 3
Ru1A Ru 0.576(3) 0.221(2) 0.184(3) 0.059(8) Uiso 0.024(4) 1 d . . P A 4
Cl1 Cl 0.76772(6) 0.22713(5) 0.32783(3) 0.02232(11) Uani 1 1 d . . . . .
P1 P 0.31872(7) 0.07911(5) 0.23825(3) 0.01892(11) Uani 1 1 d . . . . .
P2 P 0.78802(7) 0.43519(5) 0.20984(3) 0.01941(11) Uani 1 1 d . . . . .
O1 O 0.6540(2) 0.01894(17) 0.08079(11) 0.0334(4) Uani 1 1 d . . . . .
O2 O 0.3266(2) 0.24259(17) 0.05497(11) 0.0290(3) Uani 1 1 d . . . . .
N1 N 0.4127(3) 0.54711(19) 0.42017(12) 0.0257(4) Uani 1 1 d . . . . .
C1 C 0.5005(3) 0.36948(19) 0.29799(13) 0.0191(3) Uani 1 1 d . . . . .
C2 C 0.2467(3) 0.1856(2) 0.31050(15) 0.0255(4) Uani 1 1 d . . . . .
H2 H 0.1448 0.1527 0.3325 0.031 Uiso 1 1 calc R U . . .
C3 C 0.3487(3) 0.3218(2) 0.33367(13) 0.0209(4) Uani 1 1 d . . . . .
C4 C 0.3073(3) 0.4182(2) 0.39311(14) 0.0256(4) Uani 1 1 d . . . . .
H4 H 0.2029 0.3909 0.4141 0.031 Uiso 1 1 calc R U . . .
C5 C 0.5627(3) 0.5926(2) 0.39345(14) 0.0264(4) Uani 1 1 d . . . . .
H5 H 0.6364 0.6837 0.4154 0.032 Uiso 1 1 calc R U . . .
C6 C 0.6090(3) 0.5034(2) 0.33254(14) 0.0226(4) Uani 1 1 d . . . . .
C7 C 0.7853(3) 0.5505(2) 0.30993(16) 0.0285(4) Uani 1 1 d . . . . .
H7A H 0.8753 0.5538 0.3573 0.034 Uiso 1 1 calc R U . . .
H7B H 0.8115 0.6419 0.3023 0.034 Uiso 1 1 calc R U . . .
C8 C 0.3582(4) 0.6423(3) 0.47998(16) 0.0338(5) Uani 1 1 d . . . . .
H8A H 0.4608 0.7194 0.5126 0.051 Uiso 1 1 calc R U . . .
H8B H 0.2989 0.5977 0.5201 0.051 Uiso 1 1 calc R U . . .
H8C H 0.2788 0.6728 0.4469 0.051 Uiso 1 1 calc R U . . .
C9 C 0.1280(3) -0.0166(2) 0.14843(15) 0.0254(4) Uani 1 1 d . . . . .
H9 H 0.1106 0.0487 0.1166 0.031 Uiso 1 1 calc R U . . .
C10 C -0.0396(3) -0.0713(3) 0.18051(17) 0.0325(5) Uani 1 1 d . . . . .
H10A H -0.0272 -0.1335 0.2142 0.049 Uiso 1 1 calc R U . . .
H10B H -0.1365 -0.1184 0.1310 0.049 Uiso 1 1 calc R U . . .
H10C H -0.0627 0.0031 0.2170 0.049 Uiso 1 1 calc R U . . .
C11 C 0.1545(3) -0.1285(2) 0.08254(16) 0.0330(5) Uani 1 1 d . . . . .
H11A H 0.2643 -0.0928 0.0639 0.049 Uiso 1 1 calc R U . . .
H11B H 0.0581 -0.1639 0.0325 0.049 Uiso 1 1 calc R U . . .
H11C H 0.1582 -0.2005 0.1090 0.049 Uiso 1 1 calc R U . . .
C12 C 0.3506(3) -0.05529(19) 0.28576(14) 0.0226(4) Uani 1 1 d . . . . .
H12 H 0.2350 -0.1289 0.2729 0.027 Uiso 1 1 calc R U . . .
C13 C 0.4094(3) -0.0066(2) 0.38384(15) 0.0300(5) Uani 1 1 d . . . . .
H13A H 0.5245 0.0638 0.3989 0.045 Uiso 1 1 calc R U . . .
H13B H 0.4153 -0.0816 0.4066 0.045 Uiso 1 1 calc R U . . .
H13C H 0.3262 0.0294 0.4089 0.045 Uiso 1 1 calc R U . . .
C14 C 0.4760(3) -0.1160(2) 0.24554(16) 0.0270(4) Uani 1 1 d . . . . .
H14A H 0.4337 -0.1510 0.1830 0.040 Uiso 1 1 calc R U . . .
H14B H 0.4830 -0.1891 0.2703 0.040 Uiso 1 1 calc R U . . .
H14C H 0.5916 -0.0468 0.2577 0.040 Uiso 1 1 calc R U . . .
C15 C 0.7693(3) 0.5262(2) 0.12756(16) 0.0282(5) Uani 1 1 d . . . . .
H15 H 0.8775 0.6072 0.1422 0.034 Uiso 1 1 calc R U . . .
C16 C 0.6168(3) 0.5766(2) 0.13076(19) 0.0360(6) Uani 1 1 d . . . . .
H16A H 0.5076 0.4999 0.1162 0.054 Uiso 1 1 calc R U . . .
H16B H 0.6158 0.6297 0.0891 0.054 Uiso 1 1 calc R U . . .
H16C H 0.6293 0.6325 0.1890 0.054 Uiso 1 1 calc R U . . .
C17 C 0.7604(4) 0.4454(3) 0.03706(18) 0.0409(6) Uani 1 1 d . . . . .
H17A H 0.8687 0.4273 0.0346 0.061 Uiso 1 1 calc R U . . .
H17B H 0.7444 0.4964 -0.0043 0.061 Uiso 1 1 calc R U . . .
H17C H 0.6623 0.3605 0.0224 0.061 Uiso 1 1 calc R U . . .
C18 C 1.0142(3) 0.4388(2) 0.22699(15) 0.0238(4) Uani 1 1 d . . . . .
H18 H 1.0330 0.4130 0.2820 0.029 Uiso 1 1 calc R U . . .
C19 C 1.1507(3) 0.5778(2) 0.24177(18) 0.0336(5) Uani 1 1 d . . . . .
H19A H 1.1481 0.6041 0.1876 0.050 Uiso 1 1 calc R U . . .
H19B H 1.2662 0.5757 0.2616 0.050 Uiso 1 1 calc R U . . .
H19C H 1.1255 0.6427 0.2856 0.050 Uiso 1 1 calc R U . . .
C20 C 1.0501(3) 0.3365(3) 0.15860(17) 0.0331(5) Uani 1 1 d . . . . .
H20A H 0.9591 0.2486 0.1481 0.050 Uiso 1 1 calc R U . . .
H20B H 1.1633 0.3309 0.1787 0.050 Uiso 1 1 calc R U . . .
H20C H 1.0510 0.3642 0.1049 0.050 Uiso 1 1 calc R U . . .
C21 C 0.6246(3) 0.0995(2) 0.12759(14) 0.0224(4) Uani 1 1 d . . . . .
C22 C 0.4146(3) 0.24164(19) 0.11306(14) 0.0229(4) Uani 1 1 d . . . . .
O3 O 0.9782(4) 0.9024(3) 0.4217(2) 0.0330(9) Uani 0.550(5) 1 d . . P B 1
C23 C 1.0222(19) 0.8851(12) 0.5034(9) 0.049(4) Uani 0.550(5) 1 d . . P B 1
H23A H 1.0953 0.8284 0.4994 0.059 Uiso 0.550(5) 1 calc R U P B 1
H23B H 0.9144 0.8361 0.5205 0.059 Uiso 0.550(5) 1 calc R U P B 1
C24 C 0.8805(14) 0.9848(11) 0.4256(7) 0.026(2) Uani 0.550(5) 1 d . . P B 1
H24A H 0.7661 0.9392 0.4382 0.032 Uiso 0.550(5) 1 calc R U P B 1
H24B H 0.8607 1.0051 0.3693 0.032 Uiso 0.550(5) 1 calc R U P B 1
O3A O 0.8565(5) 0.8810(4) 0.4645(3) 0.0353(11) Uiso 0.450(5) 1 d . . P B 2
C23A C 1.0204(13) 0.8755(12) 0.5050(6) 0.018(2) Uiso 0.450(5) 1 d . . P B 2
H23C H 0.9976 0.8037 0.5350 0.022 Uiso 0.450(5) 1 calc R U P B 2
H23D H 1.0879 0.8559 0.4605 0.022 Uiso 0.450(5) 1 calc R U P B 2
C24A C 0.884(3) 0.9981(18) 0.4348(11) 0.044(5) Uiso 0.450(5) 1 d . . P B 2
H24C H 0.9448 0.9890 0.3860 0.053 Uiso 0.450(5) 1 calc R U P B 2
H24D H 0.7688 0.9999 0.4117 0.053 Uiso 0.450(5) 1 calc R U P B 2

loop_
_atom_site_aniso_label
_atom_site_aniso_U_11
_atom_site_aniso_U_22
_atom_site_aniso_U_33
_atom_site_aniso_U_23
_atom_site_aniso_U_13
_atom_site_aniso_U_12
Ru1 0.01831(11) 0.01204(11) 0.01862(16) 0.00570(7) 0.00504(7) 0.00477(6)
Cl1 0.0237(2) 0.0192(2) 0.0254(2) 0.00980(17) 0.00449(17) 0.00690(17)
P1 0.0187(2) 0.0147(2) 0.0235(3) 0.00745(18) 0.00511(18) 0.00430(17)
P2 0.0192(2) 0.0147(2) 0.0245(3) 0.00832(18) 0.00420(18) 0.00411(17)
O1 0.0432(10) 0.0290(8) 0.0331(9) 0.0064(7) 0.0134(7) 0.0187(7)
O2 0.0298(8) 0.0267(8) 0.0303(8) 0.0091(6) 0.0056(6) 0.0089(6)
N1 0.0362(10) 0.0251(8) 0.0199(8) 0.0045(7) 0.0055(7) 0.0173(8)
C1 0.0207(9) 0.0164(8) 0.0211(9) 0.0067(7) 0.0029(7) 0.0071(7)
C2 0.0255(10) 0.0211(9) 0.0333(11) 0.0096(8) 0.0135(8) 0.0083(8)
C3 0.0222(9) 0.0202(8) 0.0237(9) 0.0092(7) 0.0067(7) 0.0091(7)
C4 0.0294(11) 0.0267(10) 0.0259(10) 0.0087(8) 0.0093(8) 0.0144(8)
C5 0.0327(11) 0.0184(9) 0.0261(10) 0.0035(8) 0.0019(8) 0.0094(8)
C6 0.0241(10) 0.0172(8) 0.0249(10) 0.0046(7) 0.0034(7) 0.0065(7)
C7 0.0305(11) 0.0163(8) 0.0343(12) 0.0038(8) 0.0086(9) 0.0038(8)
C8 0.0456(14) 0.0334(12) 0.0288(11) 0.0034(9) 0.0085(10) 0.0257(11)
C9 0.0236(10) 0.0206(9) 0.0286(11) 0.0096(8) 0.0015(8) 0.0024(7)
C10 0.0203(10) 0.0312(11) 0.0421(14) 0.0115(10) 0.0035(9) 0.0038(8)
C11 0.0332(12) 0.0273(11) 0.0277(11) 0.0024(9) 0.0014(9) 0.0013(9)
C12 0.0232(9) 0.0162(8) 0.0285(10) 0.0107(7) 0.0056(8) 0.0039(7)
C13 0.0319(11) 0.0337(11) 0.0297(11) 0.0174(9) 0.0105(9) 0.0113(9)
C14 0.0291(11) 0.0165(8) 0.0356(12) 0.0077(8) 0.0051(9) 0.0083(8)
C15 0.0218(10) 0.0271(10) 0.0406(13) 0.0224(9) 0.0051(8) 0.0070(8)
C16 0.0304(12) 0.0261(11) 0.0566(16) 0.0214(11) 0.0030(11) 0.0118(9)
C17 0.0359(13) 0.0627(18) 0.0379(14) 0.0306(13) 0.0129(11) 0.0226(13)
C18 0.0198(9) 0.0218(9) 0.0314(11) 0.0140(8) 0.0034(8) 0.0052(7)
C19 0.0226(10) 0.0275(11) 0.0471(14) 0.0200(10) -0.0004(9) -0.0003(8)
C20 0.0259(11) 0.0360(12) 0.0421(13) 0.0131(10) 0.0089(9) 0.0149(9)
C21 0.0222(9) 0.0220(9) 0.0249(10) 0.0096(8) 0.0064(7) 0.0075(7)
C22 0.0245(10) 0.0143(8) 0.0314(11) 0.0065(7) 0.0123(8) 0.0060(7)
O3 0.0424(19) 0.0282(15) 0.0278(16) 0.0051(12) 0.0031(13) 0.0148(13)
C23 0.061(5) 0.030(4) 0.070(6) 0.029(3) 0.009(3) 0.023(3)
C24 0.030(3) 0.017(2) 0.024(3) 0.004(2) -0.012(2) 0.0031(18)

loop_
_atom_type_symbol
_atom_type_description
_atom_type_scat_dispersion_real
_atom_type_scat_dispersion_imag
_atom_type_scat_source
C C 0.0033 0.0016 'International Tables Vol C Tables 4.2.6.8 and 6.1.1.4'
H H 0.0000 0.0000 'International Tables Vol C Tables 4.2.6.8 and 6.1.1.4'
Cl Cl 0.1484 0.1585 'International Tables Vol C Tables 4.2.6.8 and 6.1.1.4'
N N 0.0061 0.0033 'International Tables Vol C Tables 4.2.6.8 and 6.1.1.4'
O O 0.0106 0.0060 'International Tables Vol C Tables 4.2.6.8 and 6.1.1.4'
P P 0.1023 0.0942 'International Tables Vol C Tables 4.2.6.8 and 6.1.1.4'
Ru Ru -1.2594 0.8363 'International Tables Vol C Tables 4.2.6.8 and 6.1.1.4'

loop_
_geom_angle_atom_site_label_1
_geom_angle_atom_site_label_2
_geom_angle_atom_site_label_3
_geom_angle
_geom_angle_site_symmetry_1
_geom_angle_site_symmetry_3
C22 Ru1 C21 89.86(9) . .
C22 Ru1 C1 94.37(8) . .
C21 Ru1 C1 175.08(8) . .
C22 Ru1 P2 94.39(6) . .
C21 Ru1 P2 102.01(6) . .
C1 Ru1 P2 80.22(6) . .
C22 Ru1 P1 88.58(6) . .
C21 Ru1 P1 96.53(6) . .
C1 Ru1 P1 81.08(6) . .
P2 Ru1 P1 161.23(3) . .
C22 Ru1 Cl1 178.36(6) . .
C21 Ru1 Cl1 90.21(6) . .
C1 Ru1 Cl1 85.64(6) . .
P2 Ru1 Cl1 83.994(18) . .
P1 Ru1 Cl1 93.04(2) . .
C21 Ru1A C22 105(2) . .
C21 Ru1A P2 114.3(17) . .
C22 Ru1A P2 98.0(9) . .
C21 Ru1A C1 164.6(17) . .
C22 Ru1A C1 85.9(13) . .
P2 Ru1A C1 74.1(9) . .
C21 Ru1A P1 98.5(9) . .
C22 Ru1A P1 84.9(10) . .
P2 Ru1A P1 145(2) . .
C1 Ru1A P1 71.2(11) . .
C21 Ru1A Cl1 92.4(9) . .
C22 Ru1A Cl1 161(2) . .
P2 Ru1A Cl1 81.1(8) . .
C1 Ru1A Cl1 75.8(11) . .
P1 Ru1A Cl1 85.3(10) . .
C2 P1 C9 105.06(11) . .
C2 P1 C12 110.27(10) . .
C9 P1 C12 102.34(10) . .
C2 P1 Ru1 102.47(7) . .
C9 P1 Ru1 117.04(7) . .
C12 P1 Ru1 118.96(7) . .
C2 P1 Ru1A 109.4(8) . .
C9 P1 Ru1A 111.3(7) . .
C12 P1 Ru1A 117.6(5) . .
C7 P2 C15 103.61(11) . .
C7 P2 C18 102.48(11) . .
C15 P2 C18 106.25(10) . .
C7 P2 Ru1A 112.1(11) . .
C15 P2 Ru1A 116.4(7) . .
C18 P2 Ru1A 114.5(7) . .
C7 P2 Ru1 103.00(7) . .
C15 P2 Ru1 120.83(8) . .
C18 P2 Ru1 117.95(7) . .
C4 N1 C5 122.52(19) . .
C4 N1 C8 118.2(2) . .
C5 N1 C8 119.3(2) . .
C6 C1 C3 117.77(18) . .
C6 C1 Ru1 122.62(15) . .
C3 C1 Ru1 119.35(14) . .
C6 C1 Ru1A 120.3(6) . .
C3 C1 Ru1A 121.8(6) . .
C3 C2 P1 115.90(16) . .
C3 C2 H2 122.1 . .
P1 C2 H2 122.1 . .
C2 C3 C4 121.6(2) . .
C2 C3 C1 120.98(18) . .
C4 C3 C1 117.41(18) . .
N1 C4 C3 121.4(2) . .
N1 C4 H4 119.3 . .
C3 C4 H4 119.3 . .
N1 C5 C6 119.10(19) . .
N1 C5 H5 120.4 . .
C6 C5 H5 120.5 . .
C1 C6 C5 121.3(2) . .
C1 C6 C7 119.52(18) . .
C5 C6 C7 118.94(19) . .
C6 C7 P2 109.36(15) . .
C6 C7 H7A 109.8 . .
P2 C7 H7A 109.8 . .
C6 C7 H7B 109.8 . .
P2 C7 H7B 109.8 . .
H7A C7 H7B 108.2 . .
N1 C8 H8A 109.5 . .
N1 C8 H8B 109.5 . .
H8A C8 H8B 109.5 . .
N1 C8 H8C 109.5 . .
H8A C8 H8C 109.5 . .
H8B C8 H8C 109.5 . .
C10 C9 C11 110.31(19) . .
C10 C9 P1 112.61(16) . .
C11 C9 P1 114.08(16) . .
C10 C9 H9 106.4 . .
C11 C9 H9 106.4 . .
P1 C9 H9 106.4 . .
C9 C10 H10A 109.5 . .
C9 C10 H10B 109.5 . .
H10A C10 H10B 109.5 . .
C9 C10 H10C 109.5 . .
H10A C10 H10C 109.5 . .
H10B C10 H10C 109.5 . .
C9 C11 H11A 109.5 . .
C9 C11 H11B 109.5 . .
H11A C11 H11B 109.5 . .
C9 C11 H11C 109.5 . .
H11A C11 H11C 109.5 . .
H11B C11 H11C 109.5 . .
C13 C12 C14 110.25(18) . .
C13 C12 P1 112.04(15) . .
C14 C12 P1 112.77(15) . .
C13 C12 H12 107.1 . .
C14 C12 H12 107.1 . .
P1 C12 H12 107.1 . .
C12 C13 H13A 109.5 . .
C12 C13 H13B 109.5 . .
H13A C13 H13B 109.5 . .
C12 C13 H13C 109.5 . .
H13A C13 H13C 109.5 . .
H13B C13 H13C 109.5 . .
C12 C14 H14A 109.5 . .
C12 C14 H14B 109.5 . .
H14A C14 H14B 109.5 . .
C12 C14 H14C 109.5 . .
H14A C14 H14C 109.5 . .
H14B C14 H14C 109.5 . .
C17 C15 C16 111.2(2) . .
C17 C15 P2 112.87(17) . .
C16 C15 P2 111.71(17) . .
C17 C15 H15 106.9 . .
C16 C15 H15 106.9 . .
P2 C15 H15 106.9 . .
C15 C16 H16A 109.5 . .
C15 C16 H16B 109.5 . .
H16A C16 H16B 109.5 . .
C15 C16 H16C 109.5 . .
H16A C16 H16C 109.5 . .
H16B C16 H16C 109.5 . .
C15 C17 H17A 109.5 . .
C15 C17 H17B 109.5 . .
H17A C17 H17B 109.5 . .
C15 C17 H17C 109.5 . .
H17A C17 H17C 109.5 . .
H17B C17 H17C 109.5 . .
C20 C18 C19 110.3(2) . .
C20 C18 P2 114.63(16) . .
C19 C18 P2 114.04(16) . .
C20 C18 H18 105.6 . .
C19 C18 H18 105.6 . .
P2 C18 H18 105.6 . .
C18 C19 H19A 109.5 . .
C18 C19 H19B 109.5 . .
H19A C19 H19B 109.5 . .
C18 C19 H19C 109.5 . .
H19A C19 H19C 109.5 . .
H19B C19 H19C 109.5 . .
C18 C20 H20A 109.5 . .
C18 C20 H20B 109.5 . .
H20A C20 H20B 109.5 . .
C18 C20 H20C 109.5 . .
H20A C20 H20C 109.5 . .
H20B C20 H20C 109.5 . .
O1 C21 Ru1A 172.9(11) . .
O1 C21 Ru1 177.5(2) . .
O2 C22 Ru1A 165.6(15) . .
O2 C22 Ru1 176.98(19) . .
C24 O3 C23 110.0(7) . .
O3 C23 C24 114.8(9) . 2_776
O3 C23 H23A 108.6 . .
C24 C23 H23A 108.6 2_776 .
O3 C23 H23B 108.6 . .
C24 C23 H23B 108.6 2_776 .
H23A C23 H23B 107.5 . .
O3 C24 C23 109.2(8) . 2_776
O3 C24 H24A 109.8 . .
C23 C24 H24A 109.9 2_776 .
O3 C24 H24B 109.8 . .
C23 C24 H24B 109.8 2_776 .
H24A C24 H24B 108.3 . .
C24A O3A C23A 111.2(10) . .
C24A C23A O3A 108.4(11) 2_776 .
C24A C23A H23C 110.0 2_776 .
O3A C23A H23C 110.0 . .
C24A C23A H23D 110.0 2_776 .
O3A C23A H23D 110.0 . .
H23C C23A H23D 108.4 . .
C23A C24A O3A 117.9(13) 2_776 .
C23A C24A H24C 107.8 2_776 .
O3A C24A H24C 107.8 . .
C23A C24A H24D 107.8 2_776 .
O3A C24A H24D 107.8 . .
H24C C24A H24D 107.2 . .

loop_
_geom_bond_atom_site_label_1
_geom_bond_atom_site_label_2
_geom_bond_distance
_geom_bond_site_symmetry_2
Ru1 C22 1.859(2) .
Ru1 C21 1.949(2) .
Ru1 C1 2.106(2) .
Ru1 P2 2.3769(5) .
Ru1 P1 2.3871(6) .
Ru1 Cl1 2.4751(6) .
Ru1A C21 1.63(4) .
Ru1A C22 1.76(2) .
Ru1A P2 2.35(2) .
Ru1A C1 2.45(4) .
Ru1A P1 2.58(3) .
Ru1A Cl1 2.63(3) .
P1 C2 1.757(2) .
P1 C9 1.860(2) .
P1 C12 1.870(2) .
P2 C7 1.832(2) .
P2 C15 1.846(2) .
P2 C18 1.846(2) .
O1 C21 1.139(3) .
O2 C22 1.123(3) .
N1 C4 1.343(3) .
N1 C5 1.344(3) .
N1 C8 1.478(3) .
C1 C6 1.399(3) .
C1 C3 1.440(3) .
C2 C3 1.399(3) .
C2 H2 0.9500 .
C3 C4 1.421(3) .
C4 H4 0.9500 .
C5 C6 1.406(3) .
C5 H5 0.9500 .
C6 C7 1.504(3) .
C7 H7A 0.9900 .
C7 H7B 0.9900 .
C8 H8A 0.9800 .
C8 H8B 0.9800 .
C8 H8C 0.9800 .
C9 C10 1.527(3) .
C9 C11 1.530(3) .
C9 H9 1.0000 .
C10 H10A 0.9800 .
C10 H10B 0.9800 .
C10 H10C 0.9800 .
C11 H11A 0.9800 .
C11 H11B 0.9800 .
C11 H11C 0.9800 .
C12 C13 1.527(3) .
C12 C14 1.532(3) .
C12 H12 1.0000 .
C13 H13A 0.9800 .
C13 H13B 0.9800 .
C13 H13C 0.9800 .
C14 H14A 0.9800 .
C14 H14B 0.9800 .
C14 H14C 0.9800 .
C15 C17 1.519(4) .
C15 C16 1.528(3) .
C15 H15 1.0000 .
C16 H16A 0.9800 .
C16 H16B 0.9800 .
C16 H16C 0.9800 .
C17 H17A 0.9800 .
C17 H17B 0.9800 .
C17 H17C 0.9800 .
C18 C20 1.521(3) .
C18 C19 1.529(3) .
C18 H18 1.0000 .
C19 H19A 0.9800 .
C19 H19B 0.9800 .
C19 H19C 0.9800 .
C20 H20A 0.9800 .
C20 H20B 0.9800 .
C20 H20C 0.9800 .
O3 C24 1.383(12) .
O3 C23 1.399(13) .
C23 C24 1.531(17) 2_776
C23 H23A 0.9900 .
C23 H23B 0.9900 .
C24 C23 1.531(17) 2_776
C24 H24A 0.9900 .
C24 H24B 0.9900 .
O3A C24A 1.423(18) .
O3A C23A 1.460(11) .
C23A C24A 1.42(2) 2_776
C23A H23C 0.9900 .
C23A H23D 0.9900 .
C24A C23A 1.42(2) 2_776
C24A H24C 0.9900 .
C24A H24D 0.9900 .

loop_
_geom_torsion_atom_site_label_1
_geom_torsion_atom_site_label_2
_geom_torsion_atom_site_label_3
_geom_torsion_atom_site_label_4
_geom_torsion
_geom_torsion_site_symmetry_4
C9 P1 C2 C3 -126.75(18) .
C12 P1 C2 C3 123.66(17) .
Ru1 P1 C2 C3 -3.95(19) .
Ru1A P1 C2 C3 -7.2(6) .
P1 C2 C3 C4 -178.53(17) .
P1 C2 C3 C1 1.4(3) .
C6 C1 C3 C2 -171.59(19) .
Ru1 C1 C3 C2 2.7(3) .
Ru1A C1 C3 C2 6.1(7) .
C6 C1 C3 C4 8.3(3) .
Ru1 C1 C3 C4 -177.38(15) .
Ru1A C1 C3 C4 -174.0(7) .
C5 N1 C4 C3 -0.3(3) .
C8 N1 C4 C3 178.2(2) .
C2 C3 C4 N1 174.9(2) .
C1 C3 C4 N1 -5.1(3) .
C4 N1 C5 C6 2.3(3) .
C8 N1 C5 C6 -176.2(2) .
C3 C1 C6 C5 -6.7(3) .
Ru1 C1 C6 C5 179.19(16) .
Ru1A C1 C6 C5 175.6(7) .
C3 C1 C6 C7 168.16(19) .
Ru1 C1 C6 C7 -5.9(3) .
Ru1A C1 C6 C7 -9.6(7) .
N1 C5 C6 C1 1.4(3) .
N1 C5 C6 C7 -173.5(2) .
C1 C6 C7 P2 20.9(3) .
C5 C6 C7 P2 -164.06(17) .
C15 P2 C7 C6 103.06(17) .
C18 P2 C7 C6 -146.54(16) .
Ru1A P2 C7 C6 -23.2(6) .
Ru1 P2 C7 C6 -23.61(17) .
C2 P1 C9 C10 -46.30(18) .
C12 P1 C9 C10 68.92(18) .
Ru1 P1 C9 C10 -159.16(14) .
Ru1A P1 C9 C10 -164.6(7) .
C2 P1 C9 C11 -173.02(16) .
C12 P1 C9 C11 -57.81(18) .
Ru1 P1 C9 C11 74.12(17) .
Ru1A P1 C9 C11 68.7(7) .
C2 P1 C12 C13 -32.46(19) .
C9 P1 C12 C13 -143.83(16) .
Ru1 P1 C12 C13 85.41(16) .
Ru1A P1 C12 C13 93.8(10) .
C2 P1 C12 C14 -157.55(15) .
C9 P1 C12 C14 91.08(16) .
Ru1 P1 C12 C14 -39.69(17) .
Ru1A P1 C12 C14 -31.2(10) .
C7 P2 C15 C17 -177.33(17) .
C18 P2 C15 C17 75.08(19) .
Ru1A P2 C15 C17 -53.8(11) .
Ru1 P2 C15 C17 -62.86(19) .
C7 P2 C15 C16 -51.12(19) .
C18 P2 C15 C16 -158.71(17) .
Ru1A P2 C15 C16 72.4(11) .
Ru1 P2 C15 C16 63.35(19) .
C7 P2 C18 C20 172.03(17) .
C15 P2 C18 C20 -79.57(18) .
Ru1A P2 C18 C20 50.3(12) .
Ru1 P2 C18 C20 59.81(18) .
C7 P2 C18 C19 -59.42(19) .
C15 P2 C18 C19 49.0(2) .
Ru1A P2 C18 C19 178.9(11) .
Ru1 P2 C18 C19 -171.65(15) .
C21 Ru1A C22 O2 -23(4) .
P2 Ru1A C22 O2 95(3) .
C1 Ru1A C22 O2 168(2) .
P1 Ru1A C22 O2 -121(3) .
Cl1 Ru1A C22 O2 -179.5(9) .
C24 O3 C23 C24 -56.4(13) 2_776
C23 O3 C24 C23 53.2(13) 2_776
C24A O3A C23A C24A 48.8(17) 2_776
C23A O3A C24A C23A -54.0(18) 2_776
